data_2227566
loop_
_publ_author_name
'Shahani, Tara'
'Fun, Hoong-Kun'
'Hemamalini, Madhukar'

_publ_section_title
;
 2-Amino-5-methylpyridinium 1<i>H</i>-pyrazole-3,5-dicarboxylate
 trihydrate
;
_journal_coeditor_code HB5681
_journal_issue 11
_journal_name_full 'Acta Crystallographica Section E'
_journal_page_first o2876
_journal_page_last o2877
_journal_paper_doi 10.1107/S1600536810041644
_journal_volume 66
_journal_year 2010
_chemical_formula_iupac '2C6 H9 N2 +, C5 H2 N2 O4 2-, 3H2 O'
_chemical_formula_moiety '2(C6 H9 N2), C5 H2 N2 O4, 3(H2 O)'
_chemical_formula_sum 'C17 H26 N6 O7'
_chemical_formula_weight 426.44
_chemical_name_systematic
;
2-Amino-5-methylpyridinium 1<i>H</i>-pyrazole-3,5-dicarboxylate trihydrate
;
_space_group_IT_number 2
_symmetry_cell_setting triclinic
_symmetry_space_group_name_Hall '-P 1'
_symmetry_space_group_name_H-M 'P -1'
_atom_sites_solution_hydrogens geom
_atom_sites_solution_primary direct
_atom_sites_solution_secondary difmap
_audit_creation_method SHELXL-97
_cell_angle_alpha 101.9420(10)
_cell_angle_beta 93.8830(10)
_cell_angle_gamma 104.6480(10)
_cell_formula_units_Z 2
_cell_length_a 7.89850(10)
_cell_length_b 9.21950(10)
_cell_length_c 15.3922(2)
_cell_measurement_reflns_used 9892
_cell_measurement_temperature 100.00(10)
_cell_measurement_theta_max 35.05
_cell_measurement_theta_min 2.43
_cell_volume 1052.40(2)
_computing_cell_refinement 'SAINT (Bruker, 2009)'
_computing_data_collection 'APEX2 (Bruker, 2009)'
_computing_data_reduction 'SAINT (Bruker, 2009)'
_computing_molecular_graphics 'SHELXTL (Sheldrick, 2008)'
_computing_publication_material
;
SHELXTL (Sheldrick, 2008) and PLATON (Spek, 2009)
;
_computing_structure_refinement 'SHELXTL (Sheldrick, 2008)'
_computing_structure_solution 'SHELXTL (Sheldrick, 2008)'
_diffrn_ambient_temperature 100.00(10)
_diffrn_measured_fraction_theta_full 0.996
_diffrn_measured_fraction_theta_max 0.996
_diffrn_measurement_device_type 'Bruker SMART APEXII CCD'
_diffrn_measurement_method '\f and \w scans'
_diffrn_radiation_monochromator graphite
_diffrn_radiation_source 'fine-focus sealed tube'
_diffrn_radiation_type MoK\a
_diffrn_radiation_wavelength 0.71073
_diffrn_reflns_av_R_equivalents 0.0259
_diffrn_reflns_av_sigmaI/netI 0.0228
_diffrn_reflns_limit_h_max 11
_diffrn_reflns_limit_h_min -11
_diffrn_reflns_limit_k_max 12
_diffrn_reflns_limit_k_min -12
_diffrn_reflns_limit_l_max 21
_diffrn_reflns_limit_l_min -21
_diffrn_reflns_number 26056
_diffrn_reflns_theta_full 30.00
_diffrn_reflns_theta_max 30.00
_diffrn_reflns_theta_min 2.35
_diffrn_standards_number 0
_exptl_absorpt_coefficient_mu 0.106
_exptl_absorpt_correction_T_max 0.978
_exptl_absorpt_correction_T_min 0.952
_exptl_absorpt_correction_type multi-scan
_exptl_absorpt_process_details '(<i>SADABS</i>; Bruker, 2009)'
_exptl_crystal_colour colourless
_exptl_crystal_density_diffrn 1.346
_exptl_crystal_density_method 'not measured'
_exptl_crystal_description block
_exptl_crystal_F_000 452
_exptl_crystal_size_max 0.47
_exptl_crystal_size_mid 0.24
_exptl_crystal_size_min 0.21
_refine_diff_density_max 0.441
_refine_diff_density_min -0.237
_refine_ls_extinction_method none
_refine_ls_goodness_of_fit_ref 1.073
_refine_ls_hydrogen_treatment mixed
_refine_ls_matrix_type full
_refine_ls_number_parameters 325
_refine_ls_number_reflns 6103
_refine_ls_number_restraints 0
_refine_ls_restrained_S_all 1.073
_refine_ls_R_factor_all 0.0479
_refine_ls_R_factor_gt 0.0382
_refine_ls_shift/su_max_lt 0.001
_refine_ls_shift/su_mean <0.001
_refine_ls_structure_factor_coef Fsqd
_refine_ls_weighting_details 'calc w=1/[\s^2^(Fo^2^)+(0.0569P)^2^+0.2775P] where P=(Fo^2^+2Fc^2^)/3'
_refine_ls_weighting_scheme calc
_refine_ls_wR_factor_gt 0.1034
_refine_ls_wR_factor_ref 0.1125
_reflns_number_gt 5085
_reflns_number_total 6103
_reflns_threshold_expression I>2\s(I)
_cod_data_source_file hb5681.cif
_cod_data_source_block I
_cod_database_code 2227566
_cod_database_fobs_code 2227566

loop_
_symmetry_equiv_pos_as_xyz
'x, y, z'
'-x, -y, -z'

loop_
_atom_site_type_symbol
_atom_site_label
_atom_site_fract_x
_atom_site_fract_y
_atom_site_fract_z
_atom_site_U_iso_or_equiv
_atom_site_adp_type
_atom_site_calc_flag
_atom_site_refinement_flags
_atom_site_occupancy
_atom_site_disorder_assembly
_atom_site_disorder_group
O O1 0.68720(11) 0.64094(9) 0.43780(5) 0.02004(16) Uani d . 1 . .
O O2 0.63845(11) 0.84955(9) 0.40067(5) 0.02212(17) Uani d . 1 . .
O O3 0.70719(11) 0.24170(9) 0.10667(5) 0.02152(17) Uani d . 1 . .
O O4 0.58424(10) 0.33899(9) 0.00540(5) 0.01827(16) Uani d . 1 . .
N N1 0.56503(12) 0.68973(10) 0.21937(6) 0.01756(18) Uani d . 1 . .
N N2 0.56444(12) 0.58634(10) 0.14333(6) 0.01631(17) Uani d . 1 . .
C C1 0.65092(14) 0.71292(12) 0.38074(7) 0.01627(19) Uani d . 1 . .
C C2 0.62433(13) 0.63055(11) 0.28462(6) 0.01510(19) Uani d . 1 . .
C C3 0.66147(13) 0.49037(11) 0.24972(6) 0.01555(19) Uani d . 1 . .
H H3A 0.7032 0.4279 0.2812 0.019 Uiso calc R 1 . .
C C4 0.62226(13) 0.46589(11) 0.15823(6) 0.01420(18) Uani d . 1 . .
C C5 0.63753(13) 0.33966(11) 0.08394(6) 0.01463(18) Uani d . 1 . .
N N3A 0.80196(12) 0.03401(11) 0.55694(6) 0.01923(18) Uani d . 1 . .
N N4A 0.90801(14) -0.15177(12) 0.60538(7) 0.0248(2) Uani d . 1 . .
C C6A 0.89063(14) -0.00860(13) 0.62071(7) 0.0192(2) Uani d . 1 . .
C C7A 0.96163(15) 0.10318(14) 0.70158(7) 0.0226(2) Uani d . 1 . .
H H7AA 1.0235 0.0786 0.7475 0.027 Uiso calc R 1 . .
C C8A 0.93848(15) 0.24717(14) 0.71159(8) 0.0239(2) Uani d . 1 . .
H H8AA 0.9838 0.3193 0.7653 0.029 Uiso calc R 1 . .
C C9A 0.84776(15) 0.29051(13) 0.64303(8) 0.0224(2) Uani d . 1 . .
C C10 0.78076(15) 0.17873(13) 0.56658(7) 0.0212(2) Uani d . 1 . .
H H10A 0.7192 0.2017 0.5199 0.025 Uiso calc R 1 . .
C C11A 0.82578(18) 0.45015(14) 0.65337(10) 0.0324(3) Uani d . 1 . .
H H11A 0.7779 0.4614 0.5969 0.049 Uiso calc R 1 . .
H H11B 0.9384 0.5245 0.6729 0.049 Uiso calc R 1 . .
H H11C 0.7470 0.4665 0.6969 0.049 Uiso calc R 1 . .
N N3B 0.26714(12) 0.00202(10) 0.01212(6) 0.01689(17) Uani d . 1 . .
N N4B 0.37262(14) -0.08155(12) 0.13095(7) 0.02199(19) Uani d . 1 . .
C C6B 0.30472(14) 0.02005(12) 0.10101(7) 0.01719(19) Uani d . 1 . .
C C7B 0.26600(15) 0.14651(13) 0.15793(7) 0.0213(2) Uani d . 1 . .
H H7BA 0.2909 0.1642 0.2197 0.026 Uiso calc R 1 . .
C C8B 0.19158(15) 0.24211(12) 0.12087(8) 0.0214(2) Uani d . 1 . .
H H8BA 0.1650 0.3240 0.1585 0.026 Uiso calc R 1 . .
C C9B 0.15376(14) 0.22026(12) 0.02713(8) 0.0197(2) Uani d . 1 . .
C C10B 0.19410(14) 0.09771(12) -0.02480(7) 0.0184(2) Uani d . 1 . .
H H10B 0.1712 0.0791 -0.0868 0.022 Uiso calc R 1 . .
C C11B 0.07429(16) 0.32759(14) -0.01255(9) 0.0264(2) Uani d . 1 . .
H H11D 0.0564 0.2936 -0.0766 0.040 Uiso calc R 1 . .
H H11E 0.1526 0.4299 0.0046 0.040 Uiso calc R 1 . .
H H11F -0.0369 0.3278 0.0090 0.040 Uiso calc R 1 . .
O O3W 0.52828(12) 1.04505(10) 0.31330(5) 0.02258(17) Uani d . 1 . .
O O2W 0.54335(13) 0.32242(10) 0.43022(6) 0.02698(19) Uani d . 1 . .
O O1W 0.84767(12) 0.15951(12) 0.25161(6) 0.0291(2) Uani d . 1 . .
H H1N2 0.523(2) 0.6047(18) 0.0897(11) 0.027(4) Uiso d . 1 . .
H H3NA 0.968(2) -0.176(2) 0.6462(12) 0.040(5) Uiso d . 1 . .
H H1NB 0.286(2) -0.080(2) -0.0250(11) 0.033(4) Uiso d . 1 . .
H H2NB 0.393(2) -0.162(2) 0.0913(12) 0.039(4) Uiso d . 1 . .
H H3NB 0.409(2) -0.063(2) 0.1891(12) 0.038(4) Uiso d . 1 . .
H H1NA 0.749(2) -0.037(2) 0.5028(12) 0.040(4) Uiso d . 1 . .
H H2NA 0.853(2) -0.220(2) 0.5538(12) 0.039(4) Uiso d . 1 . .
H H1W1 0.820(2) 0.200(2) 0.2082(13) 0.045(5) Uiso d . 1 . .
H H2W1 0.751(3) 0.123(2) 0.2703(14) 0.053(6) Uiso d . 1 . .
H H1W2 0.591(2) 0.414(2) 0.4263(12) 0.043(5) Uiso d . 1 . .
H H2W2 0.470(2) 0.330(2) 0.4684(13) 0.044(5) Uiso d . 1 . .
H H1W3 0.558(2) 0.9771(19) 0.3403(11) 0.034(4) Uiso d . 1 . .
H H2W3 0.529(2) 1.128(2) 0.3540(12) 0.043(5) Uiso d . 1 . .

loop_
_atom_site_aniso_label
_atom_site_aniso_U_11
_atom_site_aniso_U_22
_atom_site_aniso_U_33
_atom_site_aniso_U_12
_atom_site_aniso_U_13
_atom_site_aniso_U_23
O1 0.0295(4) 0.0177(4) 0.0135(3) 0.0084(3) 0.0007(3) 0.0032(3)
O2 0.0349(4) 0.0168(4) 0.0150(3) 0.0118(3) -0.0016(3) 0.0001(3)
O3 0.0337(4) 0.0199(4) 0.0145(3) 0.0152(3) 0.0010(3) 0.0026(3)
O4 0.0249(4) 0.0174(4) 0.0129(3) 0.0083(3) -0.0006(3) 0.0022(3)
N1 0.0240(4) 0.0158(4) 0.0130(4) 0.0078(3) 0.0007(3) 0.0013(3)
N2 0.0224(4) 0.0151(4) 0.0120(4) 0.0080(3) 0.0004(3) 0.0014(3)
C1 0.0186(5) 0.0164(4) 0.0130(4) 0.0051(4) 0.0010(3) 0.0015(3)
C2 0.0181(4) 0.0143(4) 0.0124(4) 0.0047(4) 0.0010(3) 0.0020(3)
C3 0.0188(5) 0.0148(4) 0.0135(4) 0.0055(4) 0.0011(3) 0.0034(3)
C4 0.0157(4) 0.0129(4) 0.0138(4) 0.0046(3) 0.0010(3) 0.0022(3)
C5 0.0167(4) 0.0140(4) 0.0128(4) 0.0039(3) 0.0020(3) 0.0027(3)
N3A 0.0224(4) 0.0195(4) 0.0143(4) 0.0057(3) -0.0004(3) 0.0016(3)
N4A 0.0293(5) 0.0217(5) 0.0213(5) 0.0068(4) -0.0069(4) 0.0037(4)
C6A 0.0182(5) 0.0214(5) 0.0164(5) 0.0025(4) 0.0006(4) 0.0047(4)
C7A 0.0210(5) 0.0264(5) 0.0158(5) 0.0009(4) -0.0030(4) 0.0037(4)
C8A 0.0203(5) 0.0256(6) 0.0189(5) -0.0002(4) -0.0002(4) -0.0015(4)
C9A 0.0206(5) 0.0207(5) 0.0228(5) 0.0042(4) 0.0021(4) 0.0002(4)
C10 0.0223(5) 0.0212(5) 0.0199(5) 0.0074(4) 0.0008(4) 0.0033(4)
C11A 0.0317(6) 0.0207(6) 0.0391(7) 0.0074(5) -0.0022(5) -0.0039(5)
N3B 0.0194(4) 0.0146(4) 0.0160(4) 0.0062(3) 0.0015(3) 0.0005(3)
N4B 0.0294(5) 0.0216(5) 0.0152(4) 0.0108(4) -0.0015(4) 0.0013(3)
C6B 0.0168(4) 0.0158(5) 0.0168(5) 0.0028(4) 0.0016(3) 0.0012(4)
C7B 0.0238(5) 0.0187(5) 0.0184(5) 0.0050(4) 0.0034(4) -0.0009(4)
C8B 0.0209(5) 0.0152(5) 0.0260(5) 0.0047(4) 0.0065(4) -0.0009(4)
C9B 0.0168(5) 0.0154(5) 0.0272(5) 0.0046(4) 0.0049(4) 0.0049(4)
C10B 0.0184(5) 0.0174(5) 0.0194(5) 0.0048(4) 0.0021(4) 0.0048(4)
C11B 0.0260(6) 0.0207(5) 0.0370(6) 0.0100(4) 0.0063(5) 0.0112(5)
O3W 0.0336(5) 0.0189(4) 0.0159(4) 0.0100(3) -0.0003(3) 0.0032(3)
O2W 0.0402(5) 0.0185(4) 0.0252(4) 0.0108(4) 0.0132(4) 0.0052(3)
O1W 0.0251(4) 0.0407(5) 0.0259(4) 0.0095(4) -0.0003(3) 0.0182(4)

loop_
_atom_type_symbol
_atom_type_description
_atom_type_scat_dispersion_real
_atom_type_scat_dispersion_imag
_atom_type_scat_source
C C 0.0033 0.0016 'International Tables Vol C Tables 4.2.6.8 and 6.1.1.4'
H H 0.0000 0.0000 'International Tables Vol C Tables 4.2.6.8 and 6.1.1.4'
N N 0.0061 0.0033 'International Tables Vol C Tables 4.2.6.8 and 6.1.1.4'
O O 0.0106 0.0060 'International Tables Vol C Tables 4.2.6.8 and 6.1.1.4'

loop_
_geom_angle_atom_site_label_1
_geom_angle_atom_site_label_2
_geom_angle_atom_site_label_3
_geom_angle_site_symmetry_1
_geom_angle_site_symmetry_3
_geom_angle
_geom_angle_publ_flag
N2 N1 C2 . . 104.08(8) ?
N1 N2 C4 . . 112.83(8) ?
N1 N2 H1N2 . . 117.6(9) ?
C4 N2 H1N2 . . 129.5(9) ?
O1 C1 O2 . . 123.84(9) ?
O1 C1 C2 . . 117.16(9) ?
O2 C1 C2 . . 119.00(9) ?
N1 C2 C3 . . 111.76(9) ?
N1 C2 C1 . . 121.73(9) ?
C3 C2 C1 . . 126.47(9) ?
C4 C3 C2 . . 104.59(9) ?
C4 C3 H3A . . 127.7 ?
C2 C3 H3A . . 127.7 ?
N2 C4 C3 . . 106.73(9) ?
N2 C4 C5 . . 122.30(9) ?
C3 C4 C5 . . 130.96(9) ?
O4 C5 O3 . . 125.34(9) ?
O4 C5 C4 . . 118.90(9) ?
O3 C5 C4 . . 115.76(9) ?
C6A N3A C10 . . 123.07(10) ?
C6A N3A H1NA . . 120.5(11) ?
C10 N3A H1NA . . 116.5(11) ?
C6A N4A H3NA . . 118.1(12) ?
C6A N4A H2NA . . 119.0(11) ?
H3NA N4A H2NA . . 122.8(16) ?
N4A C6A N3A . . 119.34(10) ?
N4A C6A C7A . . 123.26(10) ?
N3A C6A C7A . . 117.41(10) ?
C8A C7A C6A . . 119.48(10) ?
C8A C7A H7AA . . 120.3 ?
C6A C7A H7AA . . 120.3 ?
C7A C8A C9A . . 122.21(10) ?
C7A C8A H8AA . . 118.9 ?
C9A C8A H8AA . . 118.9 ?
C10 C9A C8A . . 116.20(10) ?
C10 C9A C11A . . 121.63(11) ?
C8A C9A C11A . . 122.17(11) ?
N3A C10 C9A . . 121.62(10) ?
N3A C10 H10A . . 119.2 ?
C9A C10 H10A . . 119.2 ?
C9A C11A H11A . . 109.5 ?
C9A C11A H11B . . 109.5 ?
H11A C11A H11B . . 109.5 ?
C9A C11A H11C . . 109.5 ?
H11A C11A H11C . . 109.5 ?
H11B C11A H11C . . 109.5 ?
C6B N3B C10B . . 123.39(9) ?
C6B N3B H1NB . . 118.8(11) ?
C10B N3B H1NB . . 117.7(11) ?
C6B N4B H2NB . . 119.7(11) ?
C6B N4B H3NB . . 118.8(11) ?
H2NB N4B H3NB . . 121.1(16) ?
N4B C6B N3B . . 119.07(10) ?
N4B C6B C7B . . 123.59(10) ?
N3B C6B C7B . . 117.33(10) ?
C8B C7B C6B . . 119.29(10) ?
C8B C7B H7BA . . 120.4 ?
C6B C7B H7BA . . 120.4 ?
C7B C8B C9B . . 122.07(10) ?
C7B C8B H8BA . . 119.0 ?
C9B C8B H8BA . . 119.0 ?
C10B C9B C8B . . 116.49(10) ?
C10B C9B C11B . . 122.09(10) ?
C8B C9B C11B . . 121.41(10) ?
N3B C10B C9B . . 121.42(10) ?
N3B C10B H10B . . 119.3 ?
C9B C10B H10B . . 119.3 ?
C9B C11B H11D . . 109.5 ?
C9B C11B H11E . . 109.5 ?
H11D C11B H11E . . 109.5 ?
C9B C11B H11F . . 109.5 ?
H11D C11B H11F . . 109.5 ?
H11E C11B H11F . . 109.5 ?
H1W3 O3W H2W3 . . 109.1(15) ?
H1W2 O2W H2W2 . . 105.7(17) ?
H1W1 O1W H2W1 . . 105.7(18) ?

loop_
_geom_bond_atom_site_label_1
_geom_bond_atom_site_label_2
_geom_bond_site_symmetry_2
_geom_bond_distance
_geom_bond_publ_flag
O1 C1 . 1.2637(12) ?
O2 C1 . 1.2640(13) ?
O3 C5 . 1.2637(12) ?
O4 C5 . 1.2511(12) ?
N1 N2 . 1.3467(12) ?
N1 C2 . 1.3483(13) ?
N2 C4 . 1.3572(12) ?
N2 H1N2 . 0.929(16) ?
C1 C2 . 1.4907(14) ?
C2 C3 . 1.4038(14) ?
C3 C4 . 1.3798(13) ?
C3 H3A . 0.9300 ?
C4 C5 . 1.4884(13) ?
N3A C6A . 1.3468(14) ?
N3A C10 . 1.3656(14) ?
N3A H1NA . 0.943(18) ?
N4A C6A . 1.3356(15) ?
N4A H3NA . 0.863(18) ?
N4A H2NA . 0.909(18) ?
C6A C7A . 1.4171(15) ?
C7A C8A . 1.3643(17) ?
C7A H7AA . 0.9300 ?
C8A C9A . 1.4155(17) ?
C8A H8AA . 0.9300 ?
C9A C10 . 1.3656(15) ?
C9A C11A . 1.5026(17) ?
C10 H10A . 0.9300 ?
C11A H11A . 0.9600 ?
C11A H11B . 0.9600 ?
C11A H11C . 0.9600 ?
N3B C6B . 1.3468(13) ?
N3B C10B . 1.3618(13) ?
N3B H1NB . 0.897(17) ?
N4B C6B . 1.3329(14) ?
N4B H2NB . 0.910(18) ?
N4B H3NB . 0.890(18) ?
C6B C7B . 1.4193(14) ?
C7B C8B . 1.3683(16) ?
C7B H7BA . 0.9300 ?
C8B C9B . 1.4153(16) ?
C8B H8BA . 0.9300 ?
C9B C10B . 1.3638(15) ?
C9B C11B . 1.5027(15) ?
C10B H10B . 0.9300 ?
C11B H11D . 0.9600 ?
C11B H11E . 0.9600 ?
C11B H11F . 0.9600 ?
O3W H1W3 . 0.889(18) ?
O3W H2W3 . 0.879(19) ?
O2W H1W2 . 0.85(2) ?
O2W H2W2 . 0.86(2) ?
O1W H1W1 . 0.87(2) ?
O1W H2W1 . 0.85(2) ?

loop_
_geom_hbond_atom_site_label_D
_geom_hbond_atom_site_label_H
_geom_hbond_atom_site_label_A
_geom_hbond_site_symmetry_A
_geom_hbond_distance_DH
_geom_hbond_distance_HA
_geom_hbond_distance_DA
_geom_hbond_angle_DHA
_geom_hbond_publ_flag
N2 H1N2 O4 2_665 0.931(16) 1.871(16) 2.7912(12) 169.7(15) yes
N4A H3NA O1W 2_756 0.861(18) 2.024(17) 2.8520(14) 161.2(17) yes
N3B H1NB O3 2_655 0.900(17) 1.755(17) 2.6483(12) 171.4(16) yes
N4B H2NB O4 2_655 0.914(18) 2.022(18) 2.9323(13) 173.8(16) yes
N4B H3NB O3W 1_545 0.889(18) 2.007(18) 2.8641(13) 161.6(17) yes
N3A H1NA O2 1_545 0.942(18) 1.732(18) 2.6686(12) 172.8(17) yes
N4A H2NA O1 1_545 0.907(18) 2.106(18) 3.0021(13) 169.4(15) yes
O1W H1W1 O3 . 0.871(19) 1.902(19) 2.7517(12) 164.8(17) yes
O1W H2W1 O3W 1_545 0.85(2) 1.94(2) 2.7878(14) 178(2) yes
O2W H1W2 O1 . 0.850(18) 2.003(18) 2.8427(12) 169.8(17) yes
O2W H2W2 O1 2_666 0.858(18) 1.987(18) 2.8434(13) 176.1(15) yes
O3W H1W3 O2 . 0.888(17) 1.844(17) 2.7299(12) 174.8(15) yes
O3W H2W3 O2W 1_565 0.881(18) 1.900(18) 2.7758(13) 172.1(17) yes
C10 H10A O2W . 0.93 2.50 3.3986(15) 164 yes

loop_
_geom_torsion_atom_site_label_1
_geom_torsion_atom_site_label_2
_geom_torsion_atom_site_label_3
_geom_torsion_atom_site_label_4
_geom_torsion_site_symmetry_1
_geom_torsion_site_symmetry_2
_geom_torsion_site_symmetry_3
_geom_torsion_site_symmetry_4
_geom_torsion
_geom_torsion_publ_flag
C2 N1 N2 C4 . . . . -0.55(11) ?
N2 N1 C2 C3 . . . . 0.16(11) ?
N2 N1 C2 C1 . . . . 177.98(9) ?
O1 C1 C2 N1 . . . . 172.05(10) ?
O2 C1 C2 N1 . . . . -8.81(15) ?
O1 C1 C2 C3 . . . . -10.46(16) ?
O2 C1 C2 C3 . . . . 168.68(10) ?
N1 C2 C3 C4 . . . . 0.25(12) ?
C1 C2 C3 C4 . . . . -177.44(10) ?
N1 N2 C4 C3 . . . . 0.72(12) ?
N1 N2 C4 C5 . . . . -178.32(9) ?
C2 C3 C4 N2 . . . . -0.56(11) ?
C2 C3 C4 C5 . . . . 178.37(10) ?
N2 C4 C5 O4 . . . . -4.89(15) ?
C3 C4 C5 O4 . . . . 176.33(10) ?
N2 C4 C5 O3 . . . . 174.18(9) ?
C3 C4 C5 O3 . . . . -4.60(16) ?
C10 N3A C6A N4A . . . . -178.84(10) ?
C10 N3A C6A C7A . . . . 1.05(16) ?
N4A C6A C7A C8A . . . . 179.69(11) ?
N3A C6A C7A C8A . . . . -0.19(16) ?
C6A C7A C8A C9A . . . . -1.06(17) ?
C7A C8A C9A C10 . . . . 1.43(17) ?
C7A C8A C9A C11A . . . . -178.63(11) ?
C6A N3A C10 C9A . . . . -0.66(17) ?
C8A C9A C10 N3A . . . . -0.58(16) ?
C11A C9A C10 N3A . . . . 179.48(11) ?
C10B N3B C6B N4B . . . . 178.55(10) ?
C10B N3B C6B C7B . . . . -0.34(15) ?
N4B C6B C7B C8B . . . . -178.10(11) ?
N3B C6B C7B C8B . . . . 0.74(15) ?
C6B C7B C8B C9B . . . . -0.84(17) ?
C7B C8B C9B C10B . . . . 0.50(16) ?
C7B C8B C9B C11B . . . . -179.15(10) ?
C6B N3B C10B C9B . . . . 0.02(16) ?
C8B C9B C10B N3B . . . . -0.08(15) ?
C11B C9B C10B N3B . . . . 179.57(10) ?

loop_
_cod_related_entry_id
_cod_related_entry_database
_cod_related_entry_code
1 ChemSpider 30656243
